data_7044778
loop_
_publ_author_name
'Marcos, Ismael'
'Ojea, Vicente'
'Vazquez-Garcia, Digna'
'Fern\'andez S\'anchez, Jes\'us Jos\'e'
'Fern\'andez, Alberto'
'Lopez-Torres, Margarita'
'Lado, Jorge'
'VILA, JOSE M'

_publ_section_title
;
 Preparation and characterization of terdentate [C,N,N] acetophenone and
 acetylpyridine hydrazone platinacycles. A DFT insight into the reaction
 mechanism
;
_journal_name_full 'Dalton Transactions'
_journal_paper_doi 10.1039/C7DT03418K
_journal_year 2017
_chemical_formula_sum 'C16 H19 Cl N4 O Pt S'
_chemical_formula_weight 545.95
_space_group_crystal_system monoclinic
_space_group_IT_number 11
_space_group_name_Hall '-P 2yb'
_space_group_name_H-M_alt 'P 1 21/m 1'
_symmetry_space_group_name_Hall '-P 2yb'
_symmetry_space_group_name_H-M 'P 1 21/m 1'
_atom_sites_solution_hydrogens geom
_audit_creation_method SHELXL-2014/7
_audit_update_record
;
2017-03-07 deposited with the CCDC.
2017-11-13 downloaded from the CCDC.
;
_cell_angle_alpha 90
_cell_angle_beta 99.124(2)
_cell_angle_gamma 90
_cell_formula_units_Z 2
_cell_length_a 10.197(5)
_cell_length_b 7.101(5)
_cell_length_c 12.014(3)
_cell_measurement_reflns_used 1958
_cell_measurement_temperature 100(2)
_cell_measurement_theta_max 25.9
_cell_measurement_theta_min 3.34
_cell_volume 858.9(8)
_computing_cell_refinement 'BRUKER APEX2'
_computing_data_collection 'BRUKER APEX2'
_computing_structure_refinement 'SHELXL-2014/7 (Sheldrick, 2014)'
_computing_structure_solution 'SHELXS-2014/7 (Sheldrick, 2014)'
_diffrn_ambient_temperature 100(2)
_diffrn_measured_fraction_theta_full 0.999
_diffrn_measured_fraction_theta_max 0.999
_diffrn_measurement_device_type 'Bruker Kappa APEXII CCD'
_diffrn_measurement_method 'omega and phi scans'
_diffrn_radiation_type MoK\a
_diffrn_radiation_wavelength 0.71073
_diffrn_reflns_av_R_equivalents 0.0502
_diffrn_reflns_av_unetI/netI 0.0371
_diffrn_reflns_Laue_measured_fraction_full 0.999
_diffrn_reflns_Laue_measured_fraction_max 0.999
_diffrn_reflns_limit_h_max 12
_diffrn_reflns_limit_h_min -12
_diffrn_reflns_limit_k_max 8
_diffrn_reflns_limit_k_min -8
_diffrn_reflns_limit_l_max 15
_diffrn_reflns_limit_l_min -14
_diffrn_reflns_number 13106
_diffrn_reflns_point_group_measured_fraction_full 0.999
_diffrn_reflns_point_group_measured_fraction_max 0.999
_diffrn_reflns_theta_full 25.242
_diffrn_reflns_theta_max 26.393
_diffrn_reflns_theta_min 2.023
_exptl_absorpt_coefficient_mu 8.456
_exptl_absorpt_correction_T_max 0.5181
_exptl_absorpt_correction_T_min 0.3325
_exptl_absorpt_correction_type multi-scan
_exptl_absorpt_process_details 'SADABS G. Sheldrick'
_exptl_crystal_colour green
_exptl_crystal_density_diffrn 2.111
_exptl_crystal_description plate
_exptl_crystal_F_000 524
_exptl_crystal_size_max 0.200
_exptl_crystal_size_mid 0.200
_exptl_crystal_size_min 0.080
_refine_diff_density_max 2.689
_refine_diff_density_min -1.170
_refine_diff_density_rms 0.170
_refine_ls_extinction_method none
_refine_ls_goodness_of_fit_ref 1.031
_refine_ls_hydrogen_treatment constr
_refine_ls_matrix_type full
_refine_ls_number_parameters 146
_refine_ls_number_reflns 1902
_refine_ls_number_restraints 0
_refine_ls_restrained_S_all 1.031
_refine_ls_R_factor_all 0.0326
_refine_ls_R_factor_gt 0.0257
_refine_ls_shift/su_max 0.001
_refine_ls_shift/su_mean 0.000
_refine_ls_structure_factor_coef Fsqd
_refine_ls_weighting_details 'w=1/[\s^2^(Fo^2^)+(0.0315P)^2^+1.5823P] where P=(Fo^2^+2Fc^2^)/3'
_refine_ls_weighting_scheme calc
_refine_ls_wR_factor_gt 0.0558
_refine_ls_wR_factor_ref 0.0587
_reflns_Friedel_coverage 0.000
_reflns_number_gt 1729
_reflns_number_total 1902
_reflns_threshold_expression 'I > 2\s(I)'
_cod_data_source_file c7dt03418k3.cif
_cod_data_source_block shelx
_cod_database_code 7044778
_shelx_shelxl_version_number 2014/7
_shelx_space_group_comment
;
The symmetry employed for this shelxl refinement is uniquely defined
by the following loop, which should always be used as a source of
symmetry information in preference to the above space-group names.
They are only intended as comments.
;
_shelx_estimated_absorpt_t_min 0.283
_shelx_estimated_absorpt_t_max 0.551

loop_
_space_group_symop_operation_xyz
'x, y, z'
'-x, y+1/2, -z'
'-x, -y, -z'
'x, -y-1/2, z'

loop_
_atom_site_label
_atom_site_type_symbol
_atom_site_fract_x
_atom_site_fract_y
_atom_site_fract_z
_atom_site_U_iso_or_equiv
_atom_site_adp_type
_atom_site_occupancy
_atom_site_site_symmetry_order
_atom_site_calc_flag
_atom_site_refinement_flags_posn
_atom_site_refinement_flags_adp
_atom_site_refinement_flags_occupancy
C1 C 0.7131(6) 0.2500 0.2954(5) 0.0109(13) Uani 1 2 d S T P
C2 C 0.5789(6) 0.2500 0.2522(6) 0.0122(14) Uani 1 2 d S T P
H2 H 0.5169 0.2500 0.3034 0.015 Uiso 1 2 calc R U P
C3 C 0.5304(7) 0.2500 0.1366(6) 0.0156(14) Uani 1 2 d S T P
C4 C 0.6180(7) 0.2500 0.0592(5) 0.0138(14) Uani 1 2 d S T P
C5 C 0.7546(7) 0.2500 0.1005(6) 0.0153(14) Uani 1 2 d S T P
H5 H 0.8160 0.2500 0.0487 0.018 Uiso 1 2 calc R U P
C6 C 0.8021(6) 0.2500 0.2152(5) 0.0114(13) Uani 1 2 d S T P
C7 C 0.9437(7) 0.2500 0.2608(6) 0.0142(14) Uani 1 2 d S T P
C8 C 1.0929(6) 0.2500 0.5415(6) 0.0138(14) Uani 1 2 d S T P
C9 C 1.2157(7) 0.2500 0.6175(6) 0.0151(14) Uani 1 2 d S T P
H9 H 1.2980 0.2500 0.5900 0.018 Uiso 1 2 calc R U P
C10 C 1.2120(6) 0.2500 0.7285(6) 0.0161(14) Uani 1 2 d S T P
H10 H 1.2914 0.2500 0.7819 0.019 Uiso 1 2 calc R U P
C11 C 1.0859(7) 0.2500 0.7636(6) 0.0173(15) Uani 1 2 d S T P
C12 C 0.3827(7) 0.2500 0.0960(6) 0.0196(16) Uani 1 2 d S T P
H12A H 0.3359 0.2771 0.1594 0.029 Uiso 0.5 1 calc R U P
H12B H 0.3554 0.1263 0.0644 0.029 Uiso 0.5 1 calc R U P
H12C H 0.3608 0.3467 0.0378 0.029 Uiso 0.5 1 calc R U P
C13 C 0.5683(7) 0.2500 -0.0657(6) 0.0212(16) Uani 1 2 d S T P
H13A H 0.5250 0.1294 -0.0875 0.032 Uiso 0.5 1 calc R U P
H13B H 0.6433 0.2679 -0.1065 0.032 Uiso 0.5 1 calc R U P
H13C H 0.5044 0.3527 -0.0842 0.032 Uiso 0.5 1 calc R U P
C14 C 1.0524(6) 0.2500 0.1909(6) 0.0153(14) Uani 1 2 d S T P
H14A H 1.0354 0.3486 0.1333 0.023 Uiso 0.5 1 calc R U P
H14B H 1.0556 0.1272 0.1542 0.023 Uiso 0.5 1 calc R U P
H14C H 1.1375 0.2742 0.2392 0.023 Uiso 0.5 1 calc R U P
C15 C 0.6733(5) 0.0585(7) 0.6490(4) 0.0153(10) Uani 1 1 d . . .
H15A H 0.6057 0.0627 0.6985 0.023 Uiso 1 1 calc R U .
H15B H 0.7618 0.0670 0.6946 0.023 Uiso 1 1 calc R U .
H15C H 0.6655 -0.0601 0.6068 0.023 Uiso 1 1 calc R U .
N1 N 0.9669(5) 0.2500 0.3700(5) 0.0136(12) Uani 1 2 d S T P
N2 N 1.0950(5) 0.2500 0.4303(4) 0.0126(12) Uani 1 2 d S T P
N3 N 0.9753(5) 0.2500 0.5830(4) 0.0118(11) Uani 1 2 d S T P
N4 N 0.9731(5) 0.2500 0.6958(5) 0.0126(12) Uani 1 2 d S T P
O1 O 0.5085(4) 0.2500 0.4997(4) 0.0148(10) Uani 1 2 d S T P
Cl1 Cl 1.07309(17) 0.2500 0.90618(14) 0.0210(4) Uani 1 2 d S T P
S1 S 0.64970(15) 0.2500 0.55363(13) 0.0108(3) Uani 1 2 d S T P
Pt01 Pt 0.81463(2) 0.2500 0.45398(2) 0.00950(9) Uani 1 2 d S T P

loop_
_atom_site_aniso_label
_atom_site_aniso_U_11
_atom_site_aniso_U_22
_atom_site_aniso_U_33
_atom_site_aniso_U_23
_atom_site_aniso_U_13
_atom_site_aniso_U_12
C1 0.015(3) 0.010(3) 0.008(3) 0.000 0.001(3) 0.000
C2 0.008(3) 0.010(3) 0.018(4) 0.000 0.001(3) 0.000
C3 0.012(3) 0.016(3) 0.016(4) 0.000 -0.003(3) 0.000
C4 0.018(4) 0.012(3) 0.010(3) 0.000 -0.003(3) 0.000
C5 0.019(4) 0.016(3) 0.012(3) 0.000 0.008(3) 0.000
C6 0.010(3) 0.011(3) 0.013(3) 0.000 0.000(3) 0.000
C7 0.013(3) 0.017(3) 0.012(3) 0.000 -0.001(3) 0.000
C8 0.007(3) 0.014(3) 0.021(4) 0.000 0.002(3) 0.000
C9 0.007(3) 0.016(3) 0.022(4) 0.000 0.001(3) 0.000
C10 0.006(3) 0.021(4) 0.019(4) 0.000 -0.006(3) 0.000
C11 0.015(4) 0.021(4) 0.016(4) 0.000 0.002(3) 0.000
C12 0.014(4) 0.025(4) 0.018(4) 0.000 -0.003(3) 0.000
C13 0.023(4) 0.025(4) 0.015(4) 0.000 0.000(3) 0.000
C14 0.010(3) 0.019(4) 0.018(4) 0.000 0.005(3) 0.000
C15 0.015(2) 0.018(2) 0.014(2) 0.001(2) 0.0040(19) -0.0017(19)
N1 0.013(3) 0.013(3) 0.014(3) 0.000 -0.001(2) 0.000
N2 0.008(3) 0.020(3) 0.010(3) 0.000 0.000(2) 0.000
N3 0.009(3) 0.017(3) 0.009(3) 0.000 0.002(2) 0.000
N4 0.008(3) 0.017(3) 0.013(3) 0.000 0.001(2) 0.000
O1 0.006(2) 0.025(3) 0.012(2) 0.000 -0.0034(18) 0.000
Cl1 0.0167(8) 0.0341(10) 0.0107(8) 0.000 -0.0023(7) 0.000
S1 0.0055(7) 0.0158(8) 0.0111(8) 0.000 0.0015(6) 0.000
Pt01 0.00495(13) 0.01412(14) 0.00901(14) 0.000 -0.00021(9) 0.000

loop_
_atom_type_symbol
_atom_type_description
_atom_type_scat_dispersion_real
_atom_type_scat_dispersion_imag
_atom_type_scat_source
C C 0.0033 0.0016 'International Tables Vol C Tables 4.2.6.8 and 6.1.1.4'
H H 0.0000 0.0000 'International Tables Vol C Tables 4.2.6.8 and 6.1.1.4'
N N 0.0061 0.0033 'International Tables Vol C Tables 4.2.6.8 and 6.1.1.4'
O O 0.0106 0.0060 'International Tables Vol C Tables 4.2.6.8 and 6.1.1.4'
Cl Cl 0.1484 0.1585 'International Tables Vol C Tables 4.2.6.8 and 6.1.1.4'
Pt Pt -1.7033 8.3905 'International Tables Vol C Tables 4.2.6.8 and 6.1.1.4'
S S 0.1246 0.1234 'International Tables Vol C Tables 4.2.6.8 and 6.1.1.4'

loop_
_geom_angle_atom_site_label_1
_geom_angle_atom_site_label_2
_geom_angle_atom_site_label_3
_geom_angle
_geom_angle_site_symmetry_1
_geom_angle_site_symmetry_3
C2 C1 C6 116.3(6) . .
C2 C1 Pt01 133.0(5) . .
C6 C1 Pt01 110.6(5) . .
C1 C2 C3 123.1(6) . .
C4 C3 C2 120.1(6) . .
C4 C3 C12 119.9(6) . .
C2 C3 C12 119.9(6) . .
C3 C4 C5 118.1(6) . .
C3 C4 C13 121.2(6) . .
C5 C4 C13 120.7(6) . .
C6 C5 C4 121.5(6) . .
C5 C6 C1 120.9(6) . .
C5 C6 C7 122.8(6) . .
C1 C6 C7 116.4(6) . .
N1 C7 C6 113.0(6) . .
N1 C7 C14 122.5(6) . .
C6 C7 C14 124.5(6) . .
N2 C8 N3 121.1(6) . .
N2 C8 C9 119.1(6) . .
N3 C8 C9 119.8(6) . .
C10 C9 C8 118.4(6) . .
C9 C10 C11 117.8(6) . .
N4 C11 C10 124.6(6) . .
N4 C11 Cl1 114.9(5) . .
C10 C11 Cl1 120.5(5) . .
C7 N1 N2 122.2(6) . .
C7 N1 Pt01 118.9(5) . .
N2 N1 Pt01 118.8(4) . .
C8 N2 N1 111.0(5) . .
N4 N3 C8 121.1(5) . .
N4 N3 Pt01 127.7(4) . .
C8 N3 Pt01 111.3(4) . .
C11 N4 N3 118.2(5) . .
O1 S1 C15 107.82(19) . 4_565
O1 S1 C15 107.8(2) . .
C15 S1 C15 100.4(3) 4_565 .
O1 S1 Pt01 122.2(2) . .
C15 S1 Pt01 108.26(16) 4_565 .
C15 S1 Pt01 108.26(16) . .
N1 Pt01 C1 81.1(2) . .
N1 Pt01 N3 77.9(2) . .
C1 Pt01 N3 159.0(2) . .
N1 Pt01 S1 177.91(16) . .
C1 Pt01 S1 100.98(19) . .
N3 Pt01 S1 100.02(15) . .

loop_
_geom_bond_atom_site_label_1
_geom_bond_atom_site_label_2
_geom_bond_distance
_geom_bond_site_symmetry_2
C1 C2 1.384(9) .
C1 C6 1.425(9) .
C1 Pt01 2.018(6) .
C2 C3 1.398(9) .
C3 C4 1.387(9) .
C3 C12 1.508(9) .
C4 C5 1.403(10) .
C4 C13 1.506(9) .
C5 C6 1.386(9) .
C6 C7 1.460(9) .
C7 N1 1.296(8) .
C7 C14 1.493(9) .
C8 N2 1.340(8) .
C8 N3 1.370(8) .
C8 C9 1.427(9) .
C9 C10 1.341(10) .
C10 C11 1.415(9) .
C11 N4 1.300(9) .
C11 Cl1 1.738(7) .
C15 S1 1.770(5) .
N1 N2 1.390(7) .
N1 Pt01 1.981(5) .
N3 N4 1.358(7) .
N3 Pt01 2.069(6) .
O1 S1 1.482(5) .
S1 C15 1.770(5) 4_565
S1 Pt01 2.2137(17) .

loop_
_geom_torsion_atom_site_label_1
_geom_torsion_atom_site_label_2
_geom_torsion_atom_site_label_3
_geom_torsion_atom_site_label_4
_geom_torsion
C6 C1 C2 C3 0.000(1)
Pt01 C1 C2 C3 180.000(1)
C1 C2 C3 C4 0.000(1)
C1 C2 C3 C12 180.000(1)
C2 C3 C4 C5 0.000(1)
C12 C3 C4 C5 180.000(0)
C2 C3 C4 C13 180.000(1)
C12 C3 C4 C13 0.000(0)
C3 C4 C5 C6 0.000(1)
C13 C4 C5 C6 180.000(1)
C4 C5 C6 C1 0.000(1)
C4 C5 C6 C7 180.000(0)
C2 C1 C6 C5 0.000(1)
Pt01 C1 C6 C5 180.000(1)
C2 C1 C6 C7 180.000(1)
Pt01 C1 C6 C7 0.000(1)
C5 C6 C7 N1 180.000(1)
C1 C6 C7 N1 0.000(1)
C5 C6 C7 C14 0.000(1)
C1 C6 C7 C14 180.000(1)
N2 C8 C9 C10 180.000(2)
N3 C8 C9 C10 0.000(2)
C8 C9 C10 C11 0.000(3)
C9 C10 C11 N4 0.000(3)
C9 C10 C11 Cl1 180.000(1)
C6 C7 N1 N2 180.000(1)
C14 C7 N1 N2 0.000(1)
C6 C7 N1 Pt01 0.000(1)
C14 C7 N1 Pt01 180.000(1)
N3 C8 N2 N1 0.000(1)
C9 C8 N2 N1 180.000(2)
C7 N1 N2 C8 180.000(1)
Pt01 N1 N2 C8 0.000(1)
N2 C8 N3 N4 180.000(2)
C9 C8 N3 N4 0.000(2)
N2 C8 N3 Pt01 0.000(1)
C9 C8 N3 Pt01 180.000(1)
C10 C11 N4 N3 0.000(2)
Cl1 C11 N4 N3 180.000(2)
C8 N3 N4 C11 0.000(2)
Pt01 N3 N4 C11 180.000(2)
